data_4337868
loop_
_publ_author_name
'Yamashina, Yukari'
'Kataoka, Yasutaka'
'Ura, Yasuyuki'

_publ_section_title
;
 Tiara-like Octanuclear Palladium(II) and Platinum(II) Thiolates and Their
 Inclusion Complexes with Dihalo- or Iodoalkanes.
;
_journal_issue 7
_journal_name_full 'Inorganic chemistry'
_journal_page_first 3558
_journal_paper_doi 10.1021/ic403050c
_journal_volume 53
_journal_year 2014
_chemical_formula_moiety 'C14 H17 Cl O4 Pd S2'
_chemical_formula_sum 'C14 H17 Cl O4 Pd S2'
_chemical_formula_weight 455.25
_chemical_melting_point 385.5(5)
_chemical_name_systematic
; 
 ? 
;
_space_group_IT_number 14
_symmetry_space_group_name_Hall '-P 2ybc'
_symmetry_space_group_name_H-M 'P 1 21/c 1'
_atom_sites_solution_hydrogens geom
_atom_sites_solution_primary direct
_atom_sites_solution_secondary difmap
_audit_creation_method SHELXL-97
_cell_angle_alpha 90.00
_cell_angle_beta 98.819(4)
_cell_angle_gamma 90.00
_cell_formula_units_Z 4
_cell_length_a 8.797(2)
_cell_length_b 8.972(2)
_cell_length_c 21.140(5)
_cell_measurement_reflns_used 25542
_cell_measurement_temperature 153(2)
_cell_measurement_theta_max 27.99
_cell_measurement_theta_min 2.47
_cell_volume 1648.8(7)
_computing_cell_refinement 'CrystalClear (Rigaku Inc., 2008)'
_computing_data_collection 'CrystalClear (Rigaku Inc., 2008)'
_computing_data_reduction 'CrystalClear (Rigaku Inc., 2008)'
_computing_molecular_graphics 'Mercury 3.0'
_computing_publication_material 'Mercury 3.0'
_computing_structure_refinement 'SHELXL-97 (Sheldrick, 1997)'
_computing_structure_solution 'SHELXS-97 (Sheldrick, 1990)'
_diffrn_ambient_temperature 153(2)
_diffrn_measured_fraction_theta_full 0.990
_diffrn_measured_fraction_theta_max 0.990
_diffrn_measurement_device_type 'Rigaku Saturn724+ (4x4 bin mode)'
_diffrn_measurement_method 'phi and omega scans'
_diffrn_radiation_monochromator graphite
_diffrn_radiation_source 'fine-focus sealed tube'
_diffrn_radiation_type MoK\a
_diffrn_radiation_wavelength 0.71075
_diffrn_reflns_av_R_equivalents 0.0555
_diffrn_reflns_av_sigmaI/netI 0.0282
_diffrn_reflns_limit_h_max 11
_diffrn_reflns_limit_h_min -11
_diffrn_reflns_limit_k_max 11
_diffrn_reflns_limit_k_min -11
_diffrn_reflns_limit_l_max 27
_diffrn_reflns_limit_l_min -27
_diffrn_reflns_number 25542
_diffrn_reflns_theta_full 27.99
_diffrn_reflns_theta_max 27.99
_diffrn_reflns_theta_min 2.47
_exptl_absorpt_coefficient_mu 1.553
_exptl_absorpt_correction_T_max 0.8601
_exptl_absorpt_correction_T_min 0.7464
_exptl_absorpt_correction_type multi-scan
_exptl_absorpt_process_details 'REQAB (Rigaku, 1998)'
_exptl_crystal_colour colorless
_exptl_crystal_density_diffrn 1.834
_exptl_crystal_density_method 'not measured'
_exptl_crystal_description block
_exptl_crystal_F_000 912
_exptl_crystal_size_max 0.20
_exptl_crystal_size_mid 0.10
_exptl_crystal_size_min 0.10
_refine_diff_density_max 2.007
_refine_diff_density_min -0.588
_refine_diff_density_rms 0.111
_refine_ls_extinction_method none
_refine_ls_goodness_of_fit_ref 1.076
_refine_ls_hydrogen_treatment mixed
_refine_ls_matrix_type full
_refine_ls_number_parameters 201
_refine_ls_number_reflns 3941
_refine_ls_number_restraints 0
_refine_ls_restrained_S_all 1.076
_refine_ls_R_factor_all 0.0334
_refine_ls_R_factor_gt 0.0319
_refine_ls_shift/su_max 0.001
_refine_ls_shift/su_mean 0.000
_refine_ls_structure_factor_coef Fsqd
_refine_ls_weighting_details 'calc w=1/[\s^2^(Fo^2^)+(0.0469P)^2^+1.1508P] where P=(Fo^2^+2Fc^2^)/3'
_refine_ls_weighting_scheme calc
_refine_ls_wR_factor_gt 0.0806
_refine_ls_wR_factor_ref 0.0822
_reflns_number_gt 3716
_reflns_number_total 3941
_reflns_threshold_expression >2sigma(I)
_cod_data_source_file ic403050c_si_002.cif
_cod_data_source_block complex6
_cod_depositor_comments
;
The following automatic conversions were performed:

'_chemical_melting_point' value '385-386' was changed to '385.5(5)' -
the average value was taken and precision was
estimated.

'_exptl_absorpt_correction_type' value 'Multi-scan'
changed to 'multi-scan' according to
/usr/data/users/saulius/automatic-downloads/rss-feeds/ACS/lib/dictionaries/cif_core.dic
dictionary named 'cif_core.dic' version 2.4.2 from 2011-04-26.

Automatic conversion script
Id: cif_fix_values 2281 2013-09-26 08:29:07Z andrius 

 Adding full bibliography for 4337867--4337876.cif.
;
_cod_original_cell_volume 1648.9(7)
_cod_original_sg_symbol_H-M P21/c
_cod_database_code 4337868

loop_
_symmetry_equiv_pos_as_xyz
'x, y, z'
'-x, y+1/2, -z+1/2'
'-x, -y, -z'
'x, -y-1/2, z-1/2'

loop_
_atom_site_label
_atom_site_type_symbol
_atom_site_fract_x
_atom_site_fract_y
_atom_site_fract_z
_atom_site_U_iso_or_equiv
_atom_site_adp_type
_atom_site_occupancy
_atom_site_symmetry_multiplicity
_atom_site_calc_flag
_atom_site_refinement_flags
C1 C 0.0701(2) 0.2937(2) -0.01980(9) 0.0197(4) Uani 1 1 d .
C2 C -0.0609(3) 0.2412(2) 0.00344(11) 0.0196(4) Uani 1 1 d .
C3 C -0.2072(3) 0.2790(3) -0.02769(11) 0.0236(4) Uani 1 1 d .
H3A H -0.2957 0.2454 -0.0111 0.028 Uiso 1 1 calc R
C4 C -0.2241(2) 0.3659(2) -0.08293(10) 0.0253(4) Uani 1 1 d .
H4A H -0.3239 0.3914 -0.1041 0.030 Uiso 1 1 calc R
C5 C -0.0940(2) 0.4153(2) -0.10706(10) 0.0239(4) Uani 1 1 d .
H5A H -0.1055 0.4718 -0.1455 0.029 Uiso 1 1 calc R
C6 C 0.0525(2) 0.3824(2) -0.07521(10) 0.0210(4) Uani 1 1 d .
C7 C -0.0392(2) 0.1432(2) 0.06186(10) 0.0227(4) Uani 1 1 d .
H7A H -0.0392 0.0370 0.0493 0.027 Uiso 1 1 calc R
H7B H -0.1234 0.1595 0.0872 0.027 Uiso 1 1 calc R
C8 C 0.1933(2) 0.4444(2) -0.09768(10) 0.0236(4) Uani 1 1 d .
H8A H 0.2105 0.5482 -0.0824 0.028 Uiso 1 1 calc R
H8B H 0.1786 0.4453 -0.1451 0.028 Uiso 1 1 calc R
C9 C 0.2264(2) 0.0193(2) 0.14065(10) 0.0243(4) Uani 1 1 d .
H9A H 0.2306 -0.0507 0.1048 0.029 Uiso 1 1 calc R
H9B H 0.3332 0.0366 0.1620 0.029 Uiso 1 1 calc R
C10 C 0.1359(3) -0.0516(2) 0.18780(10) 0.0234(4) Uani 1 1 d .
Pd1 Pd 0.278780(17) 0.253774(15) 0.026964(7) 0.01833(8) Uani 1 1 d .
S1 S 0.14622(6) 0.19367(5) 0.10896(2) 0.01984(11) Uani 1 1 d .
S2 S 0.36023(6) 0.33009(6) -0.06695(2) 0.02174(12) Uani 1 1 d .
O1 O 0.00353(19) -0.02376(19) 0.19197(8) 0.0323(4) Uani 1 1 d .
O2 O 0.22068(18) -0.1547(2) 0.22194(7) 0.0296(4) Uani 1 1 d .
O3 O 0.3163(3) 0.3101(2) -0.21408(9) 0.0517(6) Uani 1 1 d .
O4 O 0.4074(2) 0.0778(2) -0.21000(8) 0.0345(4) Uani 1 1 d .
Cl1 Cl 0.53056(6) 0.21157(7) 0.08551(3) 0.02795(12) Uani 1 1 d .
C11 C 0.1439(4) -0.2431(3) 0.26492(13) 0.0352(6) Uani 1 1 d .
H11A H 0.1035 -0.1773 0.2954 0.053 Uiso 1 1 calc R
H11B H 0.2174 -0.3133 0.2883 0.053 Uiso 1 1 calc R
H11C H 0.0590 -0.2986 0.2401 0.053 Uiso 1 1 calc R
C12 C 0.3238(3) 0.1658(2) -0.11717(10) 0.0249(4) Uani 1 1 d .
H12A H 0.3930 0.0844 -0.0990 0.030 Uiso 1 1 calc R
H12B H 0.2165 0.1324 -0.1173 0.030 Uiso 1 1 calc R
C13 C 0.3488(3) 0.1961(3) -0.18549(11) 0.0262(4) Uani 1 1 d .
C14 C 0.4279(3) 0.0920(4) -0.27656(11) 0.0440(7) Uani 1 1 d .
H14A H 0.3271 0.0971 -0.3036 0.066 Uiso 1 1 calc R
H14B H 0.4846 0.0054 -0.2889 0.066 Uiso 1 1 calc R
H14C H 0.4860 0.1830 -0.2821 0.066 Uiso 1 1 calc R

loop_
_atom_site_aniso_label
_atom_site_aniso_U_11
_atom_site_aniso_U_22
_atom_site_aniso_U_33
_atom_site_aniso_U_23
_atom_site_aniso_U_13
_atom_site_aniso_U_12
C1 0.0200(9) 0.0208(9) 0.0183(9) -0.0016(8) 0.0034(7) 0.0027(8)
C2 0.0217(10) 0.0188(10) 0.0184(10) -0.0030(7) 0.0035(8) 0.0000(7)
C3 0.0193(10) 0.0280(10) 0.0235(10) -0.0033(8) 0.0030(8) -0.0002(8)
C4 0.0212(10) 0.0285(11) 0.0251(10) 0.0004(8) 0.0001(8) 0.0056(8)
C5 0.0271(10) 0.0218(10) 0.0224(9) 0.0009(8) 0.0032(8) 0.0047(8)
C6 0.0249(10) 0.0179(9) 0.0207(9) -0.0006(7) 0.0051(7) 0.0029(7)
C7 0.0207(9) 0.0264(10) 0.0210(9) 0.0000(8) 0.0035(7) -0.0023(8)
C8 0.0255(10) 0.0200(9) 0.0261(10) 0.0040(8) 0.0066(8) 0.0025(8)
C9 0.0271(10) 0.0219(10) 0.0242(10) 0.0040(8) 0.0052(8) 0.0032(8)
C10 0.0303(11) 0.0185(9) 0.0210(9) -0.0005(7) 0.0024(8) -0.0022(8)
Pd1 0.01759(11) 0.02022(11) 0.01716(11) 0.00071(5) 0.00260(7) 0.00013(5)
S1 0.0223(2) 0.0193(2) 0.0179(2) -0.00010(18) 0.00305(18) 0.00043(18)
S2 0.0191(2) 0.0247(2) 0.0218(2) 0.00202(19) 0.00415(18) -0.00140(18)
O1 0.0314(9) 0.0318(8) 0.0360(9) 0.0059(7) 0.0130(7) 0.0043(7)
O2 0.0312(9) 0.0281(8) 0.0285(8) 0.0103(6) 0.0019(7) -0.0007(6)
O3 0.1005(18) 0.0280(10) 0.0328(10) 0.0065(8) 0.0302(11) 0.0101(11)
O4 0.0394(9) 0.0431(10) 0.0204(7) -0.0022(7) 0.0029(6) 0.0169(8)
Cl1 0.0199(2) 0.0389(3) 0.0247(3) 0.0055(2) 0.00215(19) 0.0014(2)
C11 0.0498(17) 0.0296(13) 0.0264(13) 0.0089(9) 0.0065(12) -0.0049(10)
C12 0.0308(11) 0.0223(10) 0.0234(10) 0.0018(8) 0.0098(8) 0.0018(8)
C13 0.0279(11) 0.0252(11) 0.0263(10) -0.0003(9) 0.0068(8) -0.0022(9)
C14 0.0445(15) 0.0670(19) 0.0193(11) -0.0051(11) 0.0012(10) 0.0224(14)

loop_
_atom_type_symbol
_atom_type_description
_atom_type_scat_dispersion_real
_atom_type_scat_dispersion_imag
_atom_type_scat_source
C C 0.0033 0.0016 'International Tables Vol C Tables 4.2.6.8 and 6.1.1.4'
H H 0.0000 0.0000 'International Tables Vol C Tables 4.2.6.8 and 6.1.1.4'
Cl Cl 0.1484 0.1585 'International Tables Vol C Tables 4.2.6.8 and 6.1.1.4'
O O 0.0106 0.0060 'International Tables Vol C Tables 4.2.6.8 and 6.1.1.4'
Pd Pd -0.9988 1.0072 'International Tables Vol C Tables 4.2.6.8 and 6.1.1.4'
S S 0.1246 0.1234 'International Tables Vol C Tables 4.2.6.8 and 6.1.1.4'

loop_
_geom_angle_atom_site_label_1
_geom_angle_atom_site_label_2
_geom_angle_atom_site_label_3
_geom_angle
C2 C1 C6 119.43(19)
C2 C1 Pd1 120.88(16)
C6 C1 Pd1 119.60(15)
C3 C2 C1 120.1(2)
C3 C2 C7 121.4(2)
C1 C2 C7 118.46(19)
C4 C3 C2 120.3(2)
C3 C4 C5 119.8(2)
C6 C5 C4 120.47(19)
C5 C6 C1 119.93(19)
C5 C6 C8 121.13(19)
C1 C6 C8 118.91(18)
C2 C7 S1 106.99(15)
C6 C8 S2 109.70(14)
C10 C9 S1 113.28(15)
O1 C10 O2 124.9(2)
O1 C10 C9 125.0(2)
O2 C10 C9 110.04(18)
C1 Pd1 S1 83.11(6)
C1 Pd1 S2 84.46(6)
S1 Pd1 S2 167.51(2)
C1 Pd1 Cl1 178.33(6)
S1 Pd1 Cl1 96.27(3)
S2 Pd1 Cl1 96.12(2)
C9 S1 C7 104.64(10)
C9 S1 Pd1 105.61(7)
C7 S1 Pd1 99.24(7)
C12 S2 C8 100.81(11)
C12 S2 Pd1 102.18(7)
C8 S2 Pd1 97.67(7)
C10 O2 C11 116.40(19)
C13 O4 C14 115.1(2)
C13 C12 S2 111.87(16)
O3 C13 O4 124.4(2)
O3 C13 C12 125.0(2)
O4 C13 C12 110.61(19)

loop_
_geom_bond_atom_site_label_1
_geom_bond_atom_site_label_2
_geom_bond_distance
C1 C2 1.402(3)
C1 C6 1.405(3)
C1 Pd1 1.980(2)
C2 C3 1.395(3)
C2 C7 1.504(3)
C3 C4 1.393(3)
C4 C5 1.395(3)
C5 C6 1.391(3)
C6 C8 1.500(3)
C7 S1 1.833(2)
C8 S2 1.827(2)
C9 C10 1.509(3)
C9 S1 1.802(2)
C10 O1 1.207(3)
C10 O2 1.330(3)
Pd1 S1 2.2967(7)
Pd1 S2 2.3151(7)
Pd1 Cl1 2.3961(7)
S2 C12 1.816(2)
O2 C11 1.449(3)
O3 C13 1.200(3)
O4 C13 1.320(3)
O4 C14 1.451(3)
C12 C13 1.518(3)

loop_
_geom_torsion_atom_site_label_1
_geom_torsion_atom_site_label_2
_geom_torsion_atom_site_label_3
_geom_torsion_atom_site_label_4
_geom_torsion
C6 C1 C2 C3 -1.1(3)
Pd1 C1 C2 C3 175.57(16)
C6 C1 C2 C7 178.46(18)
Pd1 C1 C2 C7 -4.9(3)
C1 C2 C3 C4 1.7(3)
C7 C2 C3 C4 -177.9(2)
C2 C3 C4 C5 -0.1(3)
C3 C4 C5 C6 -2.1(3)
C4 C5 C6 C1 2.6(3)
C4 C5 C6 C8 -175.28(19)
C2 C1 C6 C5 -1.1(3)
Pd1 C1 C6 C5 -177.76(15)
C2 C1 C6 C8 176.90(19)
Pd1 C1 C6 C8 0.2(3)
C3 C2 C7 S1 -152.52(17)
C1 C2 C7 S1 27.9(2)
C5 C6 C8 S2 -158.80(17)
C1 C6 C8 S2 23.3(2)
S1 C9 C10 O1 20.1(3)
S1 C9 C10 O2 -162.97(15)
C2 C1 Pd1 S1 -15.33(16)
C6 C1 Pd1 S1 161.33(17)
C2 C1 Pd1 S2 165.96(17)
C6 C1 Pd1 S2 -17.39(16)
C2 C1 Pd1 Cl1 -84(2)
C6 C1 Pd1 Cl1 93(2)
C10 C9 S1 C7 -66.01(17)
C10 C9 S1 Pd1 -170.21(13)
C2 C7 S1 C9 -142.27(14)
C2 C7 S1 Pd1 -33.35(14)
C1 Pd1 S1 C9 133.26(10)
S2 Pd1 S1 C9 139.19(11)
Cl1 Pd1 S1 C9 -48.30(8)
C1 Pd1 S1 C7 25.12(10)
S2 Pd1 S1 C7 31.05(12)
Cl1 Pd1 S1 C7 -156.44(7)
C6 C8 S2 C12 73.71(16)
C6 C8 S2 Pd1 -30.32(15)
C1 Pd1 S2 C12 -78.64(10)
S1 Pd1 S2 C12 -84.55(12)
Cl1 Pd1 S2 C12 102.94(8)
C1 Pd1 S2 C8 24.22(10)
S1 Pd1 S2 C8 18.31(12)
Cl1 Pd1 S2 C8 -154.20(7)
O1 C10 O2 C11 2.9(3)
C9 C10 O2 C11 -174.02(19)
C8 S2 C12 C13 71.94(17)
Pd1 S2 C12 C13 172.32(14)
C14 O4 C13 O3 -1.5(4)
C14 O4 C13 C12 176.7(2)
S2 C12 C13 O3 -37.4(3)
S2 C12 C13 O4 144.40(17)
